data_2002429
loop_
_publ_author_name
'Boehlke, A'
'Mueller-Buschbaum, Hk'

_publ_section_title 'Zur Kenntnis von Sr2 Cu O2 Br'
_journal_name_full
;
Zeitschrift fuer Anorganische und Allgemeine Chemie
;
_journal_page_first 177
_journal_page_last 181
_journal_volume 574
_journal_year 1989
_chemical_formula_structural 'Sr2 (Cu O2) Br'
_chemical_formula_sum 'Br Cu O2 Sr2'
_chemical_name_systematic 'Distrontium dioxocuprate(I) bromide'
_space_group_IT_number 166
_symmetry_cell_setting trigonal
_symmetry_space_group_name_Hall '-R 3 2"'
_symmetry_space_group_name_H-M 'R -3 m :H'
_cell_angle_alpha 90
_cell_angle_beta 90
_cell_angle_gamma 120
_cell_formula_units_Z 3
_cell_length_a 4.0235(7)
_cell_length_b 4.0235(7)
_cell_length_c 28.51089(870)
_cell_volume 399.7
_refine_ls_R_factor_all 0.046
_cod_original_sg_symbol_H-M 'R -3 m H'
_cod_database_code 2002429

loop_
_symmetry_equiv_pos_as_xyz
x,y,z
-y,x-y,z
y-x,-x,z
-y,-x,z
x,x-y,z
y-x,y,z
-x,-y,-z
y,y-x,-z
x-y,x,-z
y,x,-z
-x,y-x,-z
x-y,-y,-z
1/3+x,2/3+y,2/3+z
2/3+x,1/3+y,1/3+z
1/3-y,2/3+x-y,2/3+z
2/3-y,1/3+x-y,1/3+z
1/3-x+y,2/3-x,2/3+z
2/3-x+y,1/3-x,1/3+z
1/3-y,2/3-x,2/3+z
2/3-y,1/3-x,1/3+z
1/3+x,2/3+x-y,2/3+z
2/3+x,1/3+x-y,1/3+z
1/3-x+y,2/3+y,2/3+z
2/3-x+y,1/3+y,1/3+z
1/3-x,2/3-y,2/3-z
2/3-x,1/3-y,1/3-z
1/3+y,2/3-x+y,2/3-z
2/3+y,1/3-x+y,1/3-z
1/3+x-y,2/3+x,2/3-z
2/3+x-y,1/3+x,1/3-z
1/3+y,2/3+x,2/3-z
2/3+y,1/3+x,1/3-z
1/3-x,2/3-x+y,2/3-z
2/3-x,1/3-x+y,1/3-z
1/3+x-y,2/3-y,2/3-z
2/3+x-y,1/3-y,1/3-z

loop_
_atom_site_label
_atom_site_type_symbol
_atom_site_symmetry_multiplicity
_atom_site_Wyckoff_symbol
_atom_site_fract_x
_atom_site_fract_y
_atom_site_fract_z
_atom_site_occupancy
_atom_site_attached_hydrogens
_atom_site_calc_flag
Sr1 Sr2+ 6 c 0. 0. 0.7467(1) 1. 0 d
Cu1 Cu1+ 3 b 0. 0. 0.5 1. 0 d
Br1 Br1- 3 a 0. 0. 0. 1. 0 d
O1 O2- 6 c 0. 0. 0.436(1) 1. 0 d

loop_
_atom_type_symbol
_atom_type_oxidation_number
Sr2+ 2.000
Cu1+ 1.000
Br1- -1.000
O2- -2.000
